data_2227852
loop_
_publ_author_name
'Shah, Kiramat'
'Raza Shah, Muhammad'
'Khan, Islam Ullah'
'Ng, Seik Weng'

_publ_section_title
;
 9,9-Bis[4-(2-chloroethoxy)phenyl]-9<i>H</i>-fluorene
;
_journal_coeditor_code NK2052
_journal_issue 9
_journal_name_full 'Acta Crystallographica Section E'
_journal_page_first o2317
_journal_paper_doi 10.1107/S1600536810032046
_journal_volume 66
_journal_year 2010
_chemical_formula_iupac 'C29 H24 Cl2 O2'
_chemical_formula_moiety 'C29 H24 Cl2 O2'
_chemical_formula_sum 'C29 H24 Cl2 O2'
_chemical_formula_weight 475.38
_chemical_name_systematic
;
9,9-Bis[4-(2-chloroethoxy)phenyl]-9<i>H</i>-fluorene
;
_space_group_IT_number 14
_symmetry_cell_setting monoclinic
_symmetry_space_group_name_Hall '-P 2ybc'
_symmetry_space_group_name_H-M 'P 1 21/c 1'
_atom_sites_solution_hydrogens geom
_atom_sites_solution_primary direct
_atom_sites_solution_secondary difmap
_audit_creation_method SHELXL-97
_cell_angle_alpha 90.00
_cell_angle_beta 108.172(2)
_cell_angle_gamma 90.00
_cell_formula_units_Z 4
_cell_length_a 12.2334(7)
_cell_length_b 10.8063(6)
_cell_length_c 19.0374(12)
_cell_measurement_reflns_used 2267
_cell_measurement_temperature 293(2)
_cell_measurement_theta_max 21.1
_cell_measurement_theta_min 2.3
_cell_volume 2391.2(2)
_computing_cell_refinement 'SAINT (Bruker, 2009)'
_computing_data_collection 'APEX2 (Bruker, 2009)'
_computing_data_reduction 'SAINT (Bruker, 2009)'
_computing_molecular_graphics 'X-SEED (Barbour, 2001)'
_computing_publication_material 'publCIF (Westrip, 2010)'
_computing_structure_refinement 'SHELXL97 (Sheldrick, 2008)'
_computing_structure_solution 'SHELXS97 (Sheldrick, 2008)'
_diffrn_ambient_temperature 293(2)
_diffrn_measured_fraction_theta_full 0.998
_diffrn_measured_fraction_theta_max 0.998
_diffrn_measurement_device_type 'Bruker Kappa APEXII'
_diffrn_measurement_method '\f and \w scans'
_diffrn_radiation_monochromator graphite
_diffrn_radiation_source 'fine-focus sealed tube'
_diffrn_radiation_type MoK\a
_diffrn_radiation_wavelength 0.71073
_diffrn_reflns_av_R_equivalents 0.0621
_diffrn_reflns_av_sigmaI/netI 0.0654
_diffrn_reflns_limit_h_max 10
_diffrn_reflns_limit_h_min -14
_diffrn_reflns_limit_k_max 11
_diffrn_reflns_limit_k_min -12
_diffrn_reflns_limit_l_max 22
_diffrn_reflns_limit_l_min -22
_diffrn_reflns_number 18388
_diffrn_reflns_theta_full 25.00
_diffrn_reflns_theta_max 25.00
_diffrn_reflns_theta_min 1.75
_diffrn_standards_decay_% 0
_diffrn_standards_interval_count 0
_diffrn_standards_interval_time 0
_diffrn_standards_number 0
_exptl_absorpt_coefficient_mu 0.296
_exptl_absorpt_correction_T_max 0.8621
_exptl_absorpt_correction_T_min 0.7834
_exptl_absorpt_correction_type multi-scan
_exptl_absorpt_process_details '(SADABS; Sheldrick, 1996)'
_exptl_crystal_colour Colourless
_exptl_crystal_density_diffrn 1.321
_exptl_crystal_density_method 'not measured'
_exptl_crystal_description Wedge
_exptl_crystal_F_000 992
_exptl_crystal_size_max 0.27
_exptl_crystal_size_mid 0.15
_exptl_crystal_size_min 0.07
_refine_diff_density_max 0.525
_refine_diff_density_min -0.660
_refine_ls_extinction_method none
_refine_ls_goodness_of_fit_ref 1.010
_refine_ls_hydrogen_treatment constr
_refine_ls_matrix_type full
_refine_ls_number_parameters 298
_refine_ls_number_reflns 4206
_refine_ls_number_restraints 0
_refine_ls_restrained_S_all 1.010
_refine_ls_R_factor_all 0.1223
_refine_ls_R_factor_gt 0.0607
_refine_ls_shift/su_max 0.001
_refine_ls_shift/su_mean 0.001
_refine_ls_structure_factor_coef Fsqd
_refine_ls_weighting_details 'calc w=1/[\s^2^(Fo^2^)+(0.0687P)^2^+1.9561P] where P=(Fo^2^+2Fc^2^)/3'
_refine_ls_weighting_scheme calc
_refine_ls_wR_factor_gt 0.1397
_refine_ls_wR_factor_ref 0.1772
_reflns_number_gt 2326
_reflns_number_total 4206
_reflns_threshold_expression I>2\s(I)
_cod_data_source_file nk2052.cif
_cod_data_source_block I
_cod_original_sg_symbol_H-M 'P 21/c'
_cod_database_code 2227852
_cod_database_fobs_code 2227852

loop_
_symmetry_equiv_pos_as_xyz
'x, y, z'
'-x, y+1/2, -z+1/2'
'-x, -y, -z'
'x, -y-1/2, z-1/2'

loop_
_atom_site_type_symbol
_atom_site_label
_atom_site_fract_x
_atom_site_fract_y
_atom_site_fract_z
_atom_site_U_iso_or_equiv
_atom_site_adp_type
_atom_site_calc_flag
_atom_site_refinement_flags
_atom_site_occupancy
_atom_site_disorder_assembly
_atom_site_disorder_group
Cl Cl1 0.99333(10) 0.53514(15) 0.63783(7) 0.0941(5) Uani d . 1 . .
Cl Cl2 0.08864(16) -0.1721(2) 0.48114(9) 0.1541(9) Uani d . 1 . .
O O1 0.7730(2) 0.4956(3) 0.50972(15) 0.0763(9) Uani d . 1 . .
O O2 0.1404(2) -0.0587(2) 0.34783(15) 0.0596(7) Uani d . 1 . .
C C1 0.9155(5) 0.6374(5) 0.5696(3) 0.0966(18) Uani d . 1 . .
H H1A 0.8605 0.6808 0.5879 0.116 Uiso calc R 1 . .
H H1B 0.9681 0.6984 0.5611 0.116 Uiso calc R 1 . .
C C2 0.8516(4) 0.5776(5) 0.4969(2) 0.0719(13) Uani d . 1 . .
H H2A 0.8121 0.6400 0.4614 0.086 Uiso calc R 1 . .
H H2B 0.9049 0.5340 0.4771 0.086 Uiso calc R 1 . .
C C3 0.6879(3) 0.4493(3) 0.4503(2) 0.0510(10) Uani d . 1 . .
C C4 0.6872(3) 0.4561(3) 0.3780(2) 0.0489(9) Uani d . 1 . .
H H4 0.7507 0.4867 0.3667 0.059 Uiso calc R 1 . .
C C5 0.5904(3) 0.4167(3) 0.32219(19) 0.0414(9) Uani d . 1 . .
H H5 0.5901 0.4216 0.2733 0.050 Uiso calc R 1 . .
C C6 0.4953(3) 0.3708(3) 0.33692(18) 0.0372(8) Uani d . 1 . .
C C7 0.5013(3) 0.3592(4) 0.4106(2) 0.0570(11) Uani d . 1 . .
H H7 0.4396 0.3251 0.4226 0.068 Uiso calc R 1 . .
C C8 0.5967(4) 0.3971(4) 0.4659(2) 0.0638(12) Uani d . 1 . .
H H8 0.5993 0.3870 0.5149 0.077 Uiso calc R 1 . .
C C9 0.3808(3) 0.3497(3) 0.27615(17) 0.0355(8) Uani d . 1 . .
C C10 0.3941(3) 0.3372(3) 0.19901(18) 0.0373(8) Uani d . 1 . .
C C11 0.4475(3) 0.2442(3) 0.1722(2) 0.0506(10) Uani d . 1 . .
H H11 0.4818 0.1778 0.2020 0.061 Uiso calc R 1 . .
C C12 0.4487(4) 0.2521(4) 0.0999(2) 0.0658(12) Uani d . 1 . .
H H12 0.4834 0.1895 0.0808 0.079 Uiso calc R 1 . .
C C13 0.3997(4) 0.3504(4) 0.0559(2) 0.0713(13) Uani d . 1 . .
H H13 0.4015 0.3535 0.0074 0.086 Uiso calc R 1 . .
C C14 0.3478(4) 0.4450(4) 0.0825(2) 0.0609(11) Uani d . 1 . .
H H14 0.3150 0.5121 0.0528 0.073 Uiso calc R 1 . .
C C15 0.3458(3) 0.4375(3) 0.15460(19) 0.0426(9) Uani d . 1 . .
C C16 0.2981(3) 0.5234(3) 0.19711(19) 0.0411(8) Uani d . 1 . .
C C17 0.2481(3) 0.6392(4) 0.1796(2) 0.0570(11) Uani d . 1 . .
H H17 0.2381 0.6741 0.1334 0.068 Uiso calc R 1 . .
C C18 0.2135(3) 0.7017(4) 0.2324(3) 0.0632(12) Uani d . 1 . .
H H18 0.1802 0.7795 0.2213 0.076 Uiso calc R 1 . .
C C19 0.2272(3) 0.6516(3) 0.3004(3) 0.0585(11) Uani d . 1 . .
H H19 0.2022 0.6950 0.3347 0.070 Uiso calc R 1 . .
C C20 0.2779(3) 0.5368(3) 0.3186(2) 0.0454(9) Uani d . 1 . .
H H20 0.2872 0.5026 0.3650 0.054 Uiso calc R 1 . .
C C21 0.3148(3) 0.4731(3) 0.26698(18) 0.0373(8) Uani d . 1 . .
C C22 0.3132(3) 0.2404(3) 0.29312(18) 0.0359(8) Uani d . 1 . .
C C23 0.1966(3) 0.2469(3) 0.2822(2) 0.0454(9) Uani d . 1 . .
H H23 0.1576 0.3194 0.2634 0.054 Uiso calc R 1 . .
C C24 0.1356(3) 0.1487(3) 0.2986(2) 0.0494(10) Uani d . 1 . .
H H24 0.0568 0.1554 0.2901 0.059 Uiso calc R 1 . .
C C25 0.1925(3) 0.0417(3) 0.32734(19) 0.0444(9) Uani d . 1 . .
C C26 0.3081(3) 0.0317(3) 0.3370(2) 0.0495(10) Uani d . 1 . .
H H26 0.3467 -0.0414 0.3552 0.059 Uiso calc R 1 . .
C C27 0.3669(3) 0.1297(3) 0.3198(2) 0.0466(9) Uani d . 1 . .
H H27 0.4451 0.1213 0.3262 0.056 Uiso calc R 1 . .
C C28 0.0307(3) -0.0406(4) 0.3561(2) 0.0630(11) Uani d . 1 . .
H H28A -0.0259 -0.0266 0.3081 0.076 Uiso calc R 1 . .
H H28B 0.0320 0.0314 0.3868 0.076 Uiso calc R 1 . .
C C29 -0.0001(4) -0.1531(4) 0.3912(2) 0.0735(13) Uani d . 1 . .
H H29A 0.0058 -0.2254 0.3624 0.088 Uiso calc R 1 . .
H H29B -0.0793 -0.1464 0.3910 0.088 Uiso calc R 1 . .

loop_
_atom_site_aniso_label
_atom_site_aniso_U_11
_atom_site_aniso_U_22
_atom_site_aniso_U_33
_atom_site_aniso_U_12
_atom_site_aniso_U_13
_atom_site_aniso_U_23
Cl1 0.0619(8) 0.1571(14) 0.0604(8) -0.0277(8) 0.0152(6) -0.0223(8)
Cl2 0.1338(15) 0.225(2) 0.0792(11) -0.0733(14) -0.0024(10) 0.0575(12)
O1 0.067(2) 0.102(2) 0.0507(18) -0.0338(18) 0.0035(16) -0.0008(16)
O2 0.0647(18) 0.0419(15) 0.082(2) -0.0087(13) 0.0374(16) 0.0028(13)
C1 0.128(5) 0.091(4) 0.085(4) -0.053(3) 0.053(4) -0.026(3)
C2 0.057(3) 0.098(4) 0.061(3) -0.029(3) 0.019(2) -0.014(2)
C3 0.046(2) 0.057(2) 0.046(2) -0.0065(19) 0.008(2) -0.0004(19)
C4 0.040(2) 0.054(2) 0.056(2) -0.0079(18) 0.019(2) -0.0061(19)
C5 0.041(2) 0.045(2) 0.040(2) -0.0015(17) 0.0148(18) -0.0036(16)
C6 0.041(2) 0.0345(18) 0.038(2) 0.0000(15) 0.0137(17) 0.0001(15)
C7 0.054(3) 0.075(3) 0.044(2) -0.019(2) 0.017(2) 0.003(2)
C8 0.065(3) 0.087(3) 0.036(2) -0.018(2) 0.011(2) 0.004(2)
C9 0.0362(19) 0.0375(18) 0.0336(19) 0.0002(15) 0.0121(16) 0.0006(15)
C10 0.038(2) 0.0393(19) 0.0350(19) -0.0052(15) 0.0116(16) -0.0031(15)
C11 0.057(3) 0.045(2) 0.055(2) -0.0002(18) 0.026(2) -0.0043(18)
C12 0.081(3) 0.066(3) 0.061(3) -0.002(2) 0.038(3) -0.015(2)
C13 0.094(4) 0.086(3) 0.043(3) -0.006(3) 0.034(3) -0.010(2)
C14 0.073(3) 0.064(3) 0.045(2) 0.000(2) 0.017(2) 0.009(2)
C15 0.042(2) 0.049(2) 0.036(2) -0.0062(17) 0.0112(17) 0.0002(17)
C16 0.038(2) 0.039(2) 0.043(2) -0.0014(16) 0.0068(17) 0.0015(16)
C17 0.057(3) 0.047(2) 0.060(3) 0.0026(19) 0.008(2) 0.010(2)
C18 0.055(3) 0.043(2) 0.086(3) 0.0076(19) 0.015(2) -0.001(2)
C19 0.056(3) 0.044(2) 0.079(3) 0.0018(19) 0.027(2) -0.015(2)
C20 0.044(2) 0.046(2) 0.048(2) -0.0053(17) 0.0168(18) -0.0093(17)
C21 0.0326(19) 0.0363(18) 0.042(2) -0.0032(15) 0.0107(16) -0.0007(16)
C22 0.036(2) 0.0369(19) 0.0349(19) -0.0020(15) 0.0121(16) -0.0024(15)
C23 0.042(2) 0.040(2) 0.052(2) -0.0007(17) 0.0110(18) 0.0040(17)
C24 0.037(2) 0.049(2) 0.060(2) -0.0059(17) 0.0121(19) 0.0014(19)
C25 0.049(2) 0.037(2) 0.050(2) -0.0071(17) 0.0215(19) -0.0018(17)
C26 0.053(3) 0.039(2) 0.060(3) 0.0064(18) 0.023(2) 0.0060(18)
C27 0.041(2) 0.046(2) 0.058(2) 0.0055(17) 0.0242(19) 0.0028(18)
C28 0.049(3) 0.066(3) 0.072(3) -0.015(2) 0.017(2) 0.008(2)
C29 0.064(3) 0.088(3) 0.066(3) -0.025(2) 0.017(2) 0.010(2)

loop_
_atom_type_symbol
_atom_type_description
_atom_type_scat_dispersion_real
_atom_type_scat_dispersion_imag
_atom_type_scat_source
C C 0.0033 0.0016 'International Tables Vol C Tables 4.2.6.8 and 6.1.1.4'
H H 0.0000 0.0000 'International Tables Vol C Tables 4.2.6.8 and 6.1.1.4'
O O 0.0106 0.0060 'International Tables Vol C Tables 4.2.6.8 and 6.1.1.4'
Cl Cl 0.1484 0.1585 'International Tables Vol C Tables 4.2.6.8 and 6.1.1.4'

loop_
_geom_angle_atom_site_label_1
_geom_angle_atom_site_label_2
_geom_angle_atom_site_label_3
_geom_angle_site_symmetry_1
_geom_angle_site_symmetry_3
_geom_angle
_geom_angle_publ_flag
C3 O1 C2 . . 118.6(3) ?
C25 O2 C28 . . 117.5(3) ?
C2 C1 Cl1 . . 114.8(4) ?
C2 C1 H1A . . 108.6 ?
Cl1 C1 H1A . . 108.6 ?
C2 C1 H1B . . 108.6 ?
Cl1 C1 H1B . . 108.6 ?
H1A C1 H1B . . 107.5 ?
O1 C2 C1 . . 107.5(4) ?
O1 C2 H2A . . 110.2 ?
C1 C2 H2A . . 110.2 ?
O1 C2 H2B . . 110.2 ?
C1 C2 H2B . . 110.2 ?
H2A C2 H2B . . 108.5 ?
C8 C3 O1 . . 115.7(3) ?
C8 C3 C4 . . 119.3(4) ?
O1 C3 C4 . . 124.9(3) ?
C3 C4 C5 . . 119.2(3) ?
C3 C4 H4 . . 120.4 ?
C5 C4 H4 . . 120.4 ?
C6 C5 C4 . . 122.0(3) ?
C6 C5 H5 . . 119.0 ?
C4 C5 H5 . . 119.0 ?
C5 C6 C7 . . 117.3(3) ?
C5 C6 C9 . . 122.3(3) ?
C7 C6 C9 . . 119.9(3) ?
C8 C7 C6 . . 121.0(4) ?
C8 C7 H7 . . 119.5 ?
C6 C7 H7 . . 119.5 ?
C3 C8 C7 . . 121.0(4) ?
C3 C8 H8 . . 119.5 ?
C7 C8 H8 . . 119.5 ?
C10 C9 C6 . . 113.0(3) ?
C10 C9 C22 . . 111.1(3) ?
C6 C9 C22 . . 112.5(3) ?
C10 C9 C21 . . 100.2(3) ?
C6 C9 C21 . . 106.3(3) ?
C22 C9 C21 . . 113.1(3) ?
C11 C10 C15 . . 120.3(3) ?
C11 C10 C9 . . 128.5(3) ?
C15 C10 C9 . . 111.2(3) ?
C12 C11 C10 . . 118.4(4) ?
C12 C11 H11 . . 120.8 ?
C10 C11 H11 . . 120.8 ?
C13 C12 C11 . . 121.2(4) ?
C13 C12 H12 . . 119.4 ?
C11 C12 H12 . . 119.4 ?
C12 C13 C14 . . 120.8(4) ?
C12 C13 H13 . . 119.6 ?
C14 C13 H13 . . 119.6 ?
C15 C14 C13 . . 118.3(4) ?
C15 C14 H14 . . 120.9 ?
C13 C14 H14 . . 120.9 ?
C14 C15 C10 . . 120.9(3) ?
C14 C15 C16 . . 130.1(3) ?
C10 C15 C16 . . 109.0(3) ?
C17 C16 C21 . . 120.2(3) ?
C17 C16 C15 . . 131.3(3) ?
C21 C16 C15 . . 108.4(3) ?
C18 C17 C16 . . 118.6(4) ?
C18 C17 H17 . . 120.7 ?
C16 C17 H17 . . 120.7 ?
C19 C18 C17 . . 121.4(4) ?
C19 C18 H18 . . 119.3 ?
C17 C18 H18 . . 119.3 ?
C18 C19 C20 . . 120.5(4) ?
C18 C19 H19 . . 119.8 ?
C20 C19 H19 . . 119.8 ?
C19 C20 C21 . . 119.1(4) ?
C19 C20 H20 . . 120.4 ?
C21 C20 H20 . . 120.4 ?
C20 C21 C16 . . 120.1(3) ?
C20 C21 C9 . . 128.6(3) ?
C16 C21 C9 . . 111.2(3) ?
C23 C22 C27 . . 116.8(3) ?
C23 C22 C9 . . 122.1(3) ?
C27 C22 C9 . . 121.2(3) ?
C22 C23 C24 . . 122.1(3) ?
C22 C23 H23 . . 118.9 ?
C24 C23 H23 . . 118.9 ?
C25 C24 C23 . . 119.6(3) ?
C25 C24 H24 . . 120.2 ?
C23 C24 H24 . . 120.2 ?
C26 C25 O2 . . 116.7(3) ?
C26 C25 C24 . . 119.5(3) ?
O2 C25 C24 . . 123.8(3) ?
C25 C26 C27 . . 120.1(3) ?
C25 C26 H26 . . 120.0 ?
C27 C26 H26 . . 120.0 ?
C26 C27 C22 . . 121.9(3) ?
C26 C27 H27 . . 119.0 ?
C22 C27 H27 . . 119.0 ?
O2 C28 C29 . . 108.6(3) ?
O2 C28 H28A . . 110.0 ?
C29 C28 H28A . . 110.0 ?
O2 C28 H28B . . 110.0 ?
C29 C28 H28B . . 110.0 ?
H28A C28 H28B . . 108.4 ?
C28 C29 Cl2 . . 111.8(3) ?
C28 C29 H29A . . 109.3 ?
Cl2 C29 H29A . . 109.3 ?
C28 C29 H29B . . 109.3 ?
Cl2 C29 H29B . . 109.3 ?
H29A C29 H29B . . 107.9 ?

loop_
_geom_bond_atom_site_label_1
_geom_bond_atom_site_label_2
_geom_bond_site_symmetry_2
_geom_bond_distance
_geom_bond_publ_flag
Cl1 C1 . 1.745(6) ?
Cl2 C29 . 1.730(5) ?
O1 C3 . 1.371(4) ?
O1 C2 . 1.385(5) ?
O2 C25 . 1.374(4) ?
O2 C28 . 1.413(5) ?
C1 C2 . 1.506(6) ?
C1 H1A . 0.9700 ?
C1 H1B . 0.9700 ?
C2 H2A . 0.9700 ?
C2 H2B . 0.9700 ?
C3 C8 . 1.363(5) ?
C3 C4 . 1.376(5) ?
C4 C5 . 1.388(5) ?
C4 H4 . 0.9300 ?
C5 C6 . 1.372(5) ?
C5 H5 . 0.9300 ?
C6 C7 . 1.388(5) ?
C6 C9 . 1.531(5) ?
C7 C8 . 1.368(5) ?
C7 H7 . 0.9300 ?
C8 H8 . 0.9300 ?
C9 C10 . 1.533(4) ?
C9 C22 . 1.532(4) ?
C9 C21 . 1.541(4) ?
C10 C11 . 1.379(5) ?
C10 C15 . 1.389(5) ?
C11 C12 . 1.385(5) ?
C11 H11 . 0.9300 ?
C12 C13 . 1.370(6) ?
C12 H12 . 0.9300 ?
C13 C14 . 1.382(6) ?
C13 H13 . 0.9300 ?
C14 C15 . 1.382(5) ?
C14 H14 . 0.9300 ?
C15 C16 . 1.466(5) ?
C16 C17 . 1.387(5) ?
C16 C21 . 1.392(4) ?
C17 C18 . 1.381(6) ?
C17 H17 . 0.9300 ?
C18 C19 . 1.365(6) ?
C18 H18 . 0.9300 ?
C19 C20 . 1.382(5) ?
C19 H19 . 0.9300 ?
C20 C21 . 1.386(5) ?
C20 H20 . 0.9300 ?
C22 C23 . 1.377(5) ?
C22 C27 . 1.383(5) ?
C23 C24 . 1.387(5) ?
C23 H23 . 0.9300 ?
C24 C25 . 1.373(5) ?
C24 H24 . 0.9300 ?
C25 C26 . 1.372(5) ?
C26 C27 . 1.377(5) ?
C26 H26 . 0.9300 ?
C27 H27 . 0.9300 ?
C28 C29 . 1.492(5) ?
C28 H28A . 0.9700 ?
C28 H28B . 0.9700 ?
C29 H29A . 0.9700 ?
C29 H29B . 0.9700 ?

loop_
_geom_torsion_atom_site_label_1
_geom_torsion_atom_site_label_2
_geom_torsion_atom_site_label_3
_geom_torsion_atom_site_label_4
_geom_torsion_site_symmetry_1
_geom_torsion_site_symmetry_2
_geom_torsion_site_symmetry_3
_geom_torsion_site_symmetry_4
_geom_torsion
_geom_torsion_publ_flag
C3 O1 C2 C1 . . . . 166.2(4) ?
Cl1 C1 C2 O1 . . . . 61.3(5) ?
C2 O1 C3 C8 . . . . -163.0(4) ?
C2 O1 C3 C4 . . . . 14.7(6) ?
C8 C3 C4 C5 . . . . 4.1(6) ?
O1 C3 C4 C5 . . . . -173.6(4) ?
C3 C4 C5 C6 . . . . -0.2(5) ?
C4 C5 C6 C7 . . . . -3.1(5) ?
C4 C5 C6 C9 . . . . 168.4(3) ?
C5 C6 C7 C8 . . . . 2.7(6) ?
C9 C6 C7 C8 . . . . -169.1(4) ?
O1 C3 C8 C7 . . . . 173.3(4) ?
C4 C3 C8 C7 . . . . -4.6(7) ?
C6 C7 C8 C3 . . . . 1.1(7) ?
C5 C6 C9 C10 . . . . 21.6(4) ?
C7 C6 C9 C10 . . . . -167.0(3) ?
C5 C6 C9 C22 . . . . 148.4(3) ?
C7 C6 C9 C22 . . . . -40.2(4) ?
C5 C6 C9 C21 . . . . -87.3(4) ?
C7 C6 C9 C21 . . . . 84.1(4) ?
C6 C9 C10 C11 . . . . 66.9(4) ?
C22 C9 C10 C11 . . . . -60.6(4) ?
C21 C9 C10 C11 . . . . 179.6(3) ?
C6 C9 C10 C15 . . . . -111.7(3) ?
C22 C9 C10 C15 . . . . 120.7(3) ?
C21 C9 C10 C15 . . . . 0.9(3) ?
C15 C10 C11 C12 . . . . -1.7(5) ?
C9 C10 C11 C12 . . . . 179.8(3) ?
C10 C11 C12 C13 . . . . 0.9(6) ?
C11 C12 C13 C14 . . . . 0.2(7) ?
C12 C13 C14 C15 . . . . -0.5(7) ?
C13 C14 C15 C10 . . . . -0.3(6) ?
C13 C14 C15 C16 . . . . 179.5(4) ?
C11 C10 C15 C14 . . . . 1.4(5) ?
C9 C10 C15 C14 . . . . -179.8(3) ?
C11 C10 C15 C16 . . . . -178.4(3) ?
C9 C10 C15 C16 . . . . 0.4(4) ?
C14 C15 C16 C17 . . . . -4.5(6) ?
C10 C15 C16 C17 . . . . 175.3(4) ?
C14 C15 C16 C21 . . . . 178.5(4) ?
C10 C15 C16 C21 . . . . -1.7(4) ?
C21 C16 C17 C18 . . . . -1.3(5) ?
C15 C16 C17 C18 . . . . -178.0(4) ?
C16 C17 C18 C19 . . . . -0.3(6) ?
C17 C18 C19 C20 . . . . 0.9(6) ?
C18 C19 C20 C21 . . . . 0.0(6) ?
C19 C20 C21 C16 . . . . -1.6(5) ?
C19 C20 C21 C9 . . . . 175.2(3) ?
C17 C16 C21 C20 . . . . 2.2(5) ?
C15 C16 C21 C20 . . . . 179.6(3) ?
C17 C16 C21 C9 . . . . -175.1(3) ?
C15 C16 C21 C9 . . . . 2.3(4) ?
C10 C9 C21 C20 . . . . -179.0(3) ?
C6 C9 C21 C20 . . . . -61.2(4) ?
C22 C9 C21 C20 . . . . 62.8(4) ?
C10 C9 C21 C16 . . . . -2.0(3) ?
C6 C9 C21 C16 . . . . 115.8(3) ?
C22 C9 C21 C16 . . . . -120.3(3) ?
C10 C9 C22 C23 . . . . -96.1(4) ?
C6 C9 C22 C23 . . . . 136.1(3) ?
C21 C9 C22 C23 . . . . 15.6(4) ?
C10 C9 C22 C27 . . . . 83.4(4) ?
C6 C9 C22 C27 . . . . -44.4(4) ?
C21 C9 C22 C27 . . . . -164.9(3) ?
C27 C22 C23 C24 . . . . 1.4(5) ?
C9 C22 C23 C24 . . . . -179.1(3) ?
C22 C23 C24 C25 . . . . 0.8(6) ?
C28 O2 C25 C26 . . . . 164.5(3) ?
C28 O2 C25 C24 . . . . -15.4(5) ?
C23 C24 C25 C26 . . . . -2.4(5) ?
C23 C24 C25 O2 . . . . 177.5(3) ?
O2 C25 C26 C27 . . . . -178.1(3) ?
C24 C25 C26 C27 . . . . 1.8(6) ?
C25 C26 C27 C22 . . . . 0.5(6) ?
C23 C22 C27 C26 . . . . -2.1(5) ?
C9 C22 C27 C26 . . . . 178.4(3) ?
C25 O2 C28 C29 . . . . -169.9(3) ?
O2 C28 C29 Cl2 . . . . 66.6(4) ?

loop_
_cod_related_entry_id
_cod_related_entry_database
_cod_related_entry_code
1 ChemSpider 24745777
